data_7114357
loop_
_publ_author_name
'Wilson, Neil M. M.'
'Ellis, David'
'Boyd, Alan S. F.'
'Giles, Barry T.'
'Macgregor, Stuart A.'
'Rosair, Georgina M.'
'Welch, Alan J.'

_publ_section_title
;
 The first supraicosahedral p-block metallacarboranes
;
_journal_issue 5
_journal_name_full 'Chemical Communications'
_journal_page_first 464
_journal_paper_doi 10.1039/b110490j
_journal_year 2002
_chemical_formula_sum 'C4 H16 B10 Sn'
_chemical_formula_weight 290.96
_chemical_name_systematic
;
?
;
_space_group_IT_number 14
_symmetry_cell_setting monoclinic
_symmetry_space_group_name_Hall '-P 2yn'
_symmetry_space_group_name_H-M 'P 1 21/n 1'
_atom_sites_solution_hydrogens geom
_atom_sites_solution_primary direct
_atom_sites_solution_secondary difmap
_audit_creation_method SHELXL-97
_cell_angle_alpha 90.00
_cell_angle_beta 94.228(7)
_cell_angle_gamma 90.00
_cell_formula_units_Z 4
_cell_length_a 7.0815(5)
_cell_length_b 13.0311(9)
_cell_length_c 12.5779(12)
_cell_measurement_reflns_used 27
_cell_measurement_temperature 160(2)
_cell_measurement_theta_max 12.41
_cell_measurement_theta_min 4.98
_cell_volume 1157.53(16)
_computing_cell_refinement 'Bruker XSCANS'
_computing_data_collection 'Bruker XSCANS'
_computing_data_reduction 'Bruker SHELXTL'
_computing_molecular_graphics 'Bruker SHELXTL'
_computing_publication_material 'Bruker SHELXTL'
_computing_structure_refinement 'SHELXL-97 (Sheldrick, 1997)'
_computing_structure_solution 'SHELXS-97 (Sheldrick, 1990)'
_diffrn_ambient_temperature 160(2)
_diffrn_measured_fraction_theta_full 0.999
_diffrn_measured_fraction_theta_max 0.999
_diffrn_measurement_device_type 'Bruker P4'
_diffrn_measurement_method '\w scans'
_diffrn_radiation_monochromator graphite
_diffrn_radiation_source 'fine-focus sealed tube'
_diffrn_radiation_type MoK\a
_diffrn_radiation_wavelength 0.71073
_diffrn_reflns_av_R_equivalents 0.0448
_diffrn_reflns_av_sigmaI/netI 0.0391
_diffrn_reflns_limit_h_max 1
_diffrn_reflns_limit_h_min -8
_diffrn_reflns_limit_k_max 15
_diffrn_reflns_limit_k_min -1
_diffrn_reflns_limit_l_max 14
_diffrn_reflns_limit_l_min -14
_diffrn_reflns_number 2816
_diffrn_reflns_theta_full 25.00
_diffrn_reflns_theta_max 25.00
_diffrn_reflns_theta_min 2.25
_diffrn_standards_decay_% 0
_diffrn_standards_interval_count 97
_diffrn_standards_number 3
_exptl_absorpt_coefficient_mu 2.153
_exptl_absorpt_correction_T_max 0.740
_exptl_absorpt_correction_T_min 0.349
_exptl_absorpt_correction_type psi-scan
_exptl_absorpt_process_details '(North et al., 1968)'
_exptl_crystal_colour colourless
_exptl_crystal_density_diffrn 1.669
_exptl_crystal_density_method 'not measured'
_exptl_crystal_description plate
_exptl_crystal_F_000 560
_exptl_crystal_size_max 0.72
_exptl_crystal_size_mid 0.42
_exptl_crystal_size_min 0.14
_refine_diff_density_max 1.154
_refine_diff_density_min -1.732
_refine_diff_density_rms 0.138
_refine_ls_extinction_method none
_refine_ls_goodness_of_fit_ref 1.068
_refine_ls_hydrogen_treatment mixed
_refine_ls_matrix_type full
_refine_ls_number_parameters 166
_refine_ls_number_reflns 2044
_refine_ls_number_restraints 0
_refine_ls_restrained_S_all 1.068
_refine_ls_R_factor_all 0.0363
_refine_ls_R_factor_gt 0.0343
_refine_ls_shift/su_max 0.001
_refine_ls_shift/su_mean 0.000
_refine_ls_structure_factor_coef Fsqd
_refine_ls_weighting_details 'calc w=1/[\s^2^(Fo^2^)+(0.0565P)^2^+1.3219P] where P=(Fo^2^+2Fc^2^)/3'
_refine_ls_weighting_scheme calc
_refine_ls_wR_factor_gt 0.0914
_refine_ls_wR_factor_ref 0.0933
_reflns_number_gt 1917
_reflns_number_total 2044
_reflns_threshold_expression >2sigma(I)
_cod_data_source_file b110490j.txt
_cod_data_source_block 2
_cod_depositor_comments
;
The following automatic conversions were performed:

'_symmetry_cell_setting' value 'Monoclinic' changed to 'monoclinic'
according to
/usr/data/users/saulius/automatic-downloads/retrospective/RSC/lib/dictionaries/cif_core.dic
dictionary named 'cif_core.dic' version 2.4.2 from 2011-04-26.

Automatic conversion script
Id: cif_fix_values 2281 2013-09-26 08:29:07Z andrius 
;
_cod_original_cell_volume 1157.61(13)
_cod_original_sg_symbol_H-M P2(1)/n
_cod_database_code 7114357

loop_
_symmetry_equiv_pos_as_xyz
'x, y, z'
'-x+1/2, y+1/2, -z+1/2'
'-x, -y, -z'
'x-1/2, -y-1/2, z-1/2'

loop_
_atom_site_label
_atom_site_type_symbol
_atom_site_fract_x
_atom_site_fract_y
_atom_site_fract_z
_atom_site_U_iso_or_equiv
_atom_site_adp_type
_atom_site_occupancy
_atom_site_symmetry_multiplicity
_atom_site_calc_flag
_atom_site_refinement_flags
Sn4 Sn 0.18101(3) 0.347581(18) 0.200750(18) 0.02003(14) Uani 1 1 d .
C1 C 0.3197(5) 0.3658(3) 0.3806(3) 0.0173(7) Uani 1 1 d .
B2 B 0.4842(5) 0.4071(3) 0.3193(3) 0.0165(7) Uani 1 1 d .
H2 H 0.522(6) 0.487(3) 0.326(3) 0.020 Uiso 1 1 d .
C11 C 0.2317(5) 0.4399(3) 0.4568(3) 0.0231(8) Uani 1 1 d .
H11A H 0.1369 0.4806 0.4181 0.035 Uiso 1 1 calc R
H11B H 0.3283 0.4840 0.4890 0.035 Uiso 1 1 calc R
H11C H 0.1747 0.4017 0.5113 0.035 Uiso 1 1 calc R
B3 B 0.2548(5) 0.2518(3) 0.3796(3) 0.0204(8) Uani 1 1 d .
H3 H 0.145(6) 0.229(3) 0.433(3) 0.024 Uiso 1 1 d .
B5 B 0.5147(5) 0.2879(3) 0.4240(3) 0.0171(7) Uani 1 1 d .
H5 H 0.555(6) 0.310(3) 0.502(3) 0.021 Uiso 1 1 d .
C6 C 0.5592(5) 0.3452(2) 0.2104(3) 0.0150(7) Uani 1 1 d .
B7 B 0.2921(6) 0.1766(3) 0.2580(3) 0.0177(8) Uani 1 1 d .
H7 H 0.174(6) 0.118(4) 0.232(4) 0.021 Uiso 1 1 d .
B8 B 0.4349(6) 0.1559(3) 0.3773(4) 0.0194(9) Uani 1 1 d .
H8 H 0.417(6) 0.090(3) 0.434(3) 0.023 Uiso 1 1 d .
B9 B 0.6937(6) 0.3261(3) 0.3238(3) 0.0183(8) Uani 1 1 d .
H9 H 0.812(6) 0.373(3) 0.342(4) 0.022 Uiso 1 1 d .
B10 B 0.4438(5) 0.2357(3) 0.1675(3) 0.0172(8) Uani 1 1 d .
H10 H 0.429(5) 0.224(3) 0.077(3) 0.021 Uiso 1 1 d .
B11 B 0.6657(5) 0.1980(3) 0.3599(3) 0.0192(8) Uani 1 1 d .
H11 H 0.765(7) 0.162(3) 0.401(4) 0.023 Uiso 1 1 d .
B12 B 0.6819(5) 0.2349(3) 0.2230(3) 0.0182(8) Uani 1 1 d .
H12 H 0.808(6) 0.220(3) 0.173(3) 0.022 Uiso 1 1 d .
B13 B 0.5262(6) 0.1340(3) 0.2533(4) 0.0193(8) Uani 1 1 d .
H13 H 0.561(6) 0.057(3) 0.224(3) 0.023 Uiso 1 1 d .
C61 C 0.6230(5) 0.4213(3) 0.1272(3) 0.0240(8) Uani 1 1 d .
H61A H 0.7127 0.3886 0.0846 0.036 Uiso 1 1 calc R
H61B H 0.6811 0.4798 0.1627 0.036 Uiso 1 1 calc R
H61C H 0.5152 0.4433 0.0821 0.036 Uiso 1 1 calc R

loop_
_atom_site_aniso_label
_atom_site_aniso_U_11
_atom_site_aniso_U_22
_atom_site_aniso_U_33
_atom_site_aniso_U_23
_atom_site_aniso_U_13
_atom_site_aniso_U_12
Sn4 0.0183(2) 0.0207(2) 0.0201(2) -0.00068(8) -0.00548(12) 0.00384(8)
C1 0.0172(17) 0.0198(17) 0.0137(17) -0.0025(13) -0.0070(13) 0.0050(14)
B2 0.0173(17) 0.0106(17) 0.0206(18) 0.0000(14) -0.0046(14) 0.0024(14)
C11 0.0259(18) 0.0233(18) 0.0201(17) -0.0053(14) 0.0012(14) 0.0065(15)
B3 0.0173(18) 0.0217(19) 0.022(2) -0.0005(16) -0.0011(15) 0.0000(16)
B5 0.0187(18) 0.0151(18) 0.0168(18) 0.0022(15) -0.0028(14) 0.0041(15)
C6 0.0139(16) 0.0148(17) 0.0160(18) -0.0013(12) -0.0011(13) -0.0002(11)
B7 0.0193(19) 0.0147(17) 0.019(2) -0.0017(16) -0.0023(15) -0.0028(16)
B8 0.022(2) 0.013(2) 0.023(2) 0.0007(14) -0.0007(17) -0.0005(14)
B9 0.0154(18) 0.0155(17) 0.023(2) -0.0020(16) -0.0053(15) -0.0020(15)
B10 0.0180(18) 0.0171(19) 0.0161(18) -0.0037(15) -0.0004(14) -0.0007(15)
B11 0.0190(18) 0.0161(19) 0.022(2) -0.0012(15) -0.0041(15) 0.0046(15)
B12 0.0154(18) 0.015(2) 0.0232(18) -0.0027(15) -0.0011(14) 0.0016(14)
B13 0.0183(18) 0.0139(17) 0.025(2) -0.0022(15) -0.0022(16) -0.0008(15)
C61 0.0286(18) 0.0207(18) 0.0230(18) 0.0047(15) 0.0029(14) -0.0063(15)

loop_
_atom_type_symbol
_atom_type_description
_atom_type_scat_dispersion_real
_atom_type_scat_dispersion_imag
_atom_type_scat_source
C C 0.0033 0.0016 'International Tables Vol C Tables 4.2.6.8 and 6.1.1.4'
H H 0.0000 0.0000 'International Tables Vol C Tables 4.2.6.8 and 6.1.1.4'
B B 0.0013 0.0007 'International Tables Vol C Tables 4.2.6.8 and 6.1.1.4'
Sn Sn -0.6537 1.4246 'International Tables Vol C Tables 4.2.6.8 and 6.1.1.4'

loop_
_geom_angle_atom_site_label_1
_geom_angle_atom_site_label_2
_geom_angle_atom_site_label_3
_geom_angle
C1 Sn4 B10 87.49(12)
C1 Sn4 B7 73.39(13)
B10 Sn4 B7 43.20(13)
C1 Sn4 B3 35.97(12)
B10 Sn4 B3 75.64(13)
B7 Sn4 B3 42.95(13)
C1 Sn4 B2 35.19(12)
B10 Sn4 B2 70.81(12)
B7 Sn4 B2 82.60(12)
B3 Sn4 B2 63.10(12)
C1 Sn4 C6 67.73(12)
B10 Sn4 C6 38.86(11)
B7 Sn4 C6 71.20(11)
B3 Sn4 C6 79.50(12)
B2 Sn4 C6 37.50(11)
C11 C1 B2 116.9(3)
C11 C1 B3 118.4(3)
B2 C1 B3 124.3(3)
C11 C1 B5 121.0(3)
B2 C1 B5 75.7(2)
B3 C1 B5 71.2(2)
C11 C1 Sn4 119.7(2)
B2 C1 Sn4 80.5(2)
B3 C1 Sn4 78.4(2)
B5 C1 Sn4 119.2(2)
C1 B2 C6 121.8(3)
C1 B2 B9 115.2(3)
C6 B2 B9 56.6(2)
C1 B2 B5 57.2(2)
C6 B2 B5 97.7(2)
B9 B2 B5 59.3(2)
C1 B2 Sn4 64.30(18)
C6 B2 Sn4 72.31(17)
B9 B2 Sn4 118.4(2)
B5 B2 Sn4 100.60(18)
C1 B2 H2 119(2)
C6 B2 H2 116(2)
B9 B2 H2 111(2)
B5 B2 H2 132(2)
Sn4 B2 H2 121(2)
C1 C11 H11A 109.5
C1 C11 H11B 109.5
H11A C11 H11B 109.5
C1 C11 H11C 109.5
H11A C11 H11C 109.5
H11B C11 H11C 109.5
C1 B3 B8 117.2(3)
C1 B3 B7 116.9(3)
B8 B3 B7 58.1(2)
C1 B3 B5 59.5(2)
B8 B3 B5 60.8(2)
B7 B3 B5 100.2(2)
C1 B3 Sn4 65.66(19)
B8 B3 Sn4 114.9(2)
B7 B3 Sn4 64.53(17)
B5 B3 Sn4 105.0(2)
C1 B3 H3 119(2)
B8 B3 H3 111(2)
B7 B3 H3 120(2)
B5 B3 H3 126(2)
Sn4 B3 H3 124(2)
C1 B5 B11 134.9(3)
C1 B5 B8 102.6(3)
B11 B5 B8 56.4(2)
C1 B5 B9 100.8(2)
B11 B5 B9 55.6(2)
B8 B5 B9 103.2(3)
C1 B5 B3 49.28(19)
B11 B5 B3 107.0(3)
B8 B5 B3 55.6(2)
B9 B5 B3 122.2(3)
C1 B5 B2 47.15(18)
B11 B5 B2 104.0(2)
B8 B5 B2 118.5(3)
B9 B5 B2 54.63(19)
B3 B5 B2 86.9(2)
C1 B5 H5 107(2)
B11 B5 H5 118(2)
B8 B5 H5 127(2)
B9 B5 H5 114(2)
B3 B5 H5 122(2)
B2 B5 H5 114(3)
C61 C6 B9 120.0(3)
C61 C6 B12 116.2(3)
B9 C6 B12 62.3(2)
C61 C6 B2 111.5(3)
B9 C6 B2 65.0(2)
B12 C6 B2 121.1(3)
C61 C6 B10 118.8(3)
B9 C6 B10 111.9(3)
B12 C6 B10 63.1(2)
B2 C6 B10 118.5(3)
C61 C6 Sn4 107.8(2)
B9 C6 Sn4 123.1(2)
B12 C6 Sn4 121.6(2)
B2 C6 Sn4 70.19(17)
B10 C6 Sn4 62.73(17)
B13 B7 B8 59.8(2)
B13 B7 B10 60.2(2)
B8 B7 B10 105.8(3)
B13 B7 B3 112.8(3)
B8 B7 B3 59.1(2)
B10 B7 B3 115.1(3)
B13 B7 Sn4 124.1(2)
B8 B7 Sn4 122.6(2)
B10 B7 Sn4 67.56(18)
B3 B7 Sn4 72.52(19)
B13 B7 H7 116(2)
B8 B7 H7 119(2)
B10 B7 H7 124(2)
B3 B7 H7 116(2)
Sn4 B7 H7 108(2)
B11 B8 B13 62.1(2)
B11 B8 B7 109.1(3)
B13 B8 B7 59.7(2)
B11 B8 B3 117.1(3)
B13 B8 B3 116.0(3)
B7 B8 B3 62.8(2)
B11 B8 B5 59.6(2)
B13 B8 B5 107.6(3)
B7 B8 B5 105.3(3)
B3 B8 B5 63.6(2)
B11 B8 H8 118(2)
B13 B8 H8 120(2)
B7 B8 H8 125(2)
B3 B8 H8 114(2)
B5 B8 H8 123(2)
C6 B9 B12 59.1(2)
C6 B9 B11 107.2(3)
B12 B9 B11 62.3(2)
C6 B9 B2 58.4(2)
B12 B9 B2 112.3(3)
B11 B9 B2 117.1(3)
C6 B9 B5 103.7(3)
B12 B9 B5 107.7(3)
B11 B9 B5 59.2(2)
B2 B9 B5 66.0(2)
C6 B9 H9 120(3)
B12 B9 H9 123(2)
B11 B9 H9 127(2)
B2 B9 H9 108(2)
B5 B9 H9 125(3)
C6 B10 B12 57.6(2)
C6 B10 B13 107.6(3)
B12 B10 B13 59.9(2)
C6 B10 B7 116.9(3)
B12 B10 B7 110.1(3)
B13 B10 B7 58.7(2)
C6 B10 Sn4 78.41(18)
B12 B10 Sn4 130.9(2)
B13 B10 Sn4 124.4(2)
B7 B10 Sn4 69.24(18)
C6 B10 H10 115(2)
B12 B10 H10 114(2)
B13 B10 H10 120(2)
B7 B10 H10 124(2)
Sn4 B10 H10 104(2)
B9 B11 B8 117.2(3)
B9 B11 B12 58.6(2)
B8 B11 B12 109.2(3)
B9 B11 B13 108.3(3)
B8 B11 B13 59.0(2)
B12 B11 B13 58.9(2)
B9 B11 B5 65.2(2)
B8 B11 B5 64.0(2)
B12 B11 B5 109.5(3)
B13 B11 B5 108.6(3)
B9 B11 H11 121(3)
B8 B11 H11 116(3)
B12 B11 H11 123(3)
B13 B11 H11 121(3)
B5 B11 H11 120(3)
C6 B12 B9 58.7(2)
C6 B12 B13 109.2(3)
B9 B12 B13 110.3(3)
C6 B12 B10 59.2(2)
B9 B12 B10 106.0(3)
B13 B12 B10 60.1(2)
C6 B12 B11 104.5(3)
B9 B12 B11 59.1(2)
B13 B12 B11 60.9(2)
B10 B12 B11 104.6(3)
C6 B12 H12 121(2)
B9 B12 H12 121(2)
B13 B12 H12 121(2)
B10 B12 H12 123(2)
B11 B12 H12 126(2)
B7 B13 B8 60.5(2)
B7 B13 B12 112.2(3)
B8 B13 B12 110.2(3)
B7 B13 B10 61.1(2)
B8 B13 B10 107.0(3)
B12 B13 B10 60.0(2)
B7 B13 B11 107.2(3)
B8 B13 B11 58.9(2)
B12 B13 B11 60.2(2)
B10 B13 B11 104.1(3)
B7 B13 H13 122(2)
B8 B13 H13 123(2)
B12 B13 H13 117(2)
B10 B13 H13 123(2)
B11 B13 H13 123(2)
C6 C61 H61A 109.5
C6 C61 H61B 109.5
H61A C61 H61B 109.5
C6 C61 H61C 109.5
H61A C61 H61C 109.5
H61B C61 H61C 109.5

loop_
_geom_bond_atom_site_label_1
_geom_bond_atom_site_label_2
_geom_bond_distance
Sn4 C1 2.411(3)
Sn4 B10 2.425(4)
Sn4 B7 2.453(4)
Sn4 B3 2.592(4)
Sn4 B2 2.639(4)
Sn4 C6 2.672(4)
C1 C11 1.525(5)
C1 B2 1.542(5)
C1 B3 1.554(5)
C1 B5 1.767(5)
B2 C6 1.708(5)
B2 B9 1.818(5)
B2 B5 2.038(5)
B2 H2 1.08(4)
C11 H11A 0.9600
C11 H11B 0.9600
C11 H11C 0.9600
B3 B8 1.787(6)
B3 B7 1.851(6)
B3 B5 1.941(5)
B3 H3 1.10(4)
B5 B11 1.815(5)
B5 B8 1.891(6)
B5 B9 1.918(6)
B5 H5 1.04(4)
C6 C61 1.534(5)
C6 B9 1.675(5)
C6 B12 1.682(5)
C6 B10 1.712(5)
B7 B13 1.753(6)
B7 B8 1.767(6)
B7 B10 1.796(5)
B7 H7 1.16(4)
B8 B11 1.754(6)
B8 B13 1.755(6)
B8 H8 1.13(4)
B9 B12 1.736(6)
B9 B11 1.744(6)
B9 H9 1.05(4)
B10 B12 1.777(5)
B10 B13 1.779(6)
B10 H10 1.15(4)
B11 B12 1.799(6)
B11 B13 1.810(6)
B11 H11 0.96(5)
B12 B13 1.775(6)
B12 H12 1.14(4)
B13 H13 1.10(4)
C61 H61A 0.9600
C61 H61B 0.9600
C61 H61C 0.9600

loop_
_geom_torsion_atom_site_label_1
_geom_torsion_atom_site_label_2
_geom_torsion_atom_site_label_3
_geom_torsion_atom_site_label_4
_geom_torsion
B10 Sn4 C1 C11 175.0(3)
B7 Sn4 C1 C11 -143.4(3)
B3 Sn4 C1 C11 -116.2(4)
B2 Sn4 C1 C11 115.6(4)
C6 Sn4 C1 C11 140.5(3)
B10 Sn4 C1 B2 59.4(2)
B7 Sn4 C1 B2 100.9(2)
B3 Sn4 C1 B2 128.1(3)
C6 Sn4 C1 B2 24.91(18)
B10 Sn4 C1 B3 -68.7(2)
B7 Sn4 C1 B3 -27.2(2)
B2 Sn4 C1 B3 -128.1(3)
C6 Sn4 C1 B3 -103.2(2)
B10 Sn4 C1 B5 -8.2(2)
B7 Sn4 C1 B5 33.3(2)
B3 Sn4 C1 B5 60.5(3)
B2 Sn4 C1 B5 -67.6(3)
C6 Sn4 C1 B5 -42.7(2)
C11 C1 B2 C6 -164.5(3)
B3 C1 B2 C6 22.9(5)
B5 C1 B2 C6 77.7(3)
Sn4 C1 B2 C6 -45.9(3)
C11 C1 B2 B9 130.6(3)
B3 C1 B2 B9 -42.0(5)
B5 C1 B2 B9 12.7(3)
Sn4 C1 B2 B9 -110.9(3)
C11 C1 B2 B5 117.8(3)
B3 C1 B2 B5 -54.8(3)
Sn4 C1 B2 B5 -123.60(19)
C11 C1 B2 Sn4 -118.6(3)
B3 C1 B2 Sn4 68.8(3)
B5 C1 B2 Sn4 123.60(19)
B10 Sn4 B2 C1 -114.4(2)
B7 Sn4 B2 C1 -71.6(2)
B3 Sn4 B2 C1 -31.20(19)
C6 Sn4 B2 C1 -140.2(3)
C1 Sn4 B2 C6 140.2(3)
B10 Sn4 B2 C6 25.76(17)
B7 Sn4 B2 C6 68.61(18)
B3 Sn4 B2 C6 109.0(2)
C1 Sn4 B2 B9 106.1(3)
B10 Sn4 B2 B9 -8.3(2)
B7 Sn4 B2 B9 34.6(3)
B3 Sn4 B2 B9 74.9(3)
C6 Sn4 B2 B9 -34.1(2)
C1 Sn4 B2 B5 45.4(2)
B10 Sn4 B2 B5 -69.02(19)
B7 Sn4 B2 B5 -26.18(19)
B3 Sn4 B2 B5 14.20(17)
C6 Sn4 B2 B5 -94.8(2)
C11 C1 B3 B8 -135.7(3)
B2 C1 B3 B8 36.8(5)
B5 C1 B3 B8 -19.9(3)
Sn4 C1 B3 B8 106.7(3)
C11 C1 B3 B7 158.2(3)
B2 C1 B3 B7 -29.3(5)
B5 C1 B3 B7 -86.0(3)
Sn4 C1 B3 B7 40.6(3)
C11 C1 B3 B5 -115.8(3)
B2 C1 B3 B5 56.7(3)
Sn4 C1 B3 B5 126.63(19)
C11 C1 B3 Sn4 117.6(3)
B2 C1 B3 Sn4 -69.9(3)
B5 C1 B3 Sn4 -126.63(19)
B10 Sn4 B3 C1 106.0(2)
B7 Sn4 B3 C1 140.0(3)
B2 Sn4 B3 C1 30.54(19)
C6 Sn4 B3 C1 66.4(2)
C1 Sn4 B3 B8 -110.1(3)
B10 Sn4 B3 B8 -4.1(2)
B7 Sn4 B3 B8 29.9(2)
B2 Sn4 B3 B8 -79.6(2)
C6 Sn4 B3 B8 -43.7(2)
C1 Sn4 B3 B7 -140.0(3)
B10 Sn4 B3 B7 -33.97(18)
B2 Sn4 B3 B7 -109.5(2)
C6 Sn4 B3 B7 -73.62(18)
C1 Sn4 B3 B5 -45.7(2)
B10 Sn4 B3 B5 60.3(2)
B7 Sn4 B3 B5 94.3(3)
B2 Sn4 B3 B5 -15.19(19)
C6 Sn4 B3 B5 20.6(2)
C11 C1 B5 B11 -175.7(4)
B2 C1 B5 B11 -62.7(4)
B3 C1 B5 B11 71.8(4)
Sn4 C1 B5 B11 7.5(5)
C11 C1 B5 B8 129.5(3)
B2 C1 B5 B8 -117.4(3)
B3 C1 B5 B8 17.1(3)
Sn4 C1 B5 B8 -47.2(3)
C11 C1 B5 B9 -124.1(3)
B2 C1 B5 B9 -11.1(3)
B3 C1 B5 B9 123.4(3)
Sn4 C1 B5 B9 59.2(3)
C11 C1 B5 B3 112.5(4)
B2 C1 B5 B3 -134.5(3)
Sn4 C1 B5 B3 -64.3(2)
C11 C1 B5 B2 -113.0(4)
B3 C1 B5 B2 134.5(3)
Sn4 C1 B5 B2 70.3(2)
B8 B3 B5 C1 159.7(3)
B7 B3 B5 C1 115.4(3)
Sn4 B3 B5 C1 49.2(2)
C1 B3 B5 B11 -135.3(3)
B8 B3 B5 B11 24.4(3)
B7 B3 B5 B11 -19.9(3)
Sn4 B3 B5 B11 -86.1(3)
C1 B3 B5 B8 -159.7(3)
B7 B3 B5 B8 -44.3(2)
Sn4 B3 B5 B8 -110.5(2)
C1 B3 B5 B9 -75.6(3)
B8 B3 B5 B9 84.1(3)
B7 B3 B5 B9 39.8(4)
Sn4 B3 B5 B9 -26.4(3)
C1 B3 B5 B2 -31.6(2)
B8 B3 B5 B2 128.1(3)
B7 B3 B5 B2 83.8(3)
Sn4 B3 B5 B2 17.6(2)
C6 B2 B5 C1 -123.1(3)
B9 B2 B5 C1 -166.6(3)
Sn4 B2 B5 C1 -49.8(2)
C1 B2 B5 B11 139.6(3)
C6 B2 B5 B11 16.4(3)
B9 B2 B5 B11 -27.0(2)
Sn4 B2 B5 B11 89.8(2)
C1 B2 B5 B8 80.4(3)
C6 B2 B5 B8 -42.7(3)
B9 B2 B5 B8 -86.2(3)
Sn4 B2 B5 B8 30.6(3)
C1 B2 B5 B9 166.6(3)
C6 B2 B5 B9 43.5(2)
Sn4 B2 B5 B9 116.8(2)
C1 B2 B5 B3 32.8(2)
C6 B2 B5 B3 -90.4(2)
B9 B2 B5 B3 -133.8(3)
Sn4 B2 B5 B3 -17.0(2)
C1 B2 C6 C61 144.8(3)
B9 B2 C6 C61 -114.1(3)
B5 B2 C6 C61 -159.3(3)
Sn4 B2 C6 C61 102.0(3)
C1 B2 C6 B9 -101.1(3)
B5 B2 C6 B9 -45.1(2)
Sn4 B2 C6 B9 -143.8(2)
C1 B2 C6 B12 -72.8(4)
B9 B2 C6 B12 28.2(3)
B5 B2 C6 B12 -16.9(3)
Sn4 B2 C6 B12 -115.6(3)
C1 B2 C6 B10 1.4(5)
B9 B2 C6 B10 102.4(3)
B5 B2 C6 B10 57.3(3)
Sn4 B2 C6 B10 -41.4(3)
C1 B2 C6 Sn4 42.8(3)
B9 B2 C6 Sn4 143.8(2)
B5 B2 C6 Sn4 98.72(18)
C1 Sn4 C6 C61 -130.5(2)
B10 Sn4 C6 C61 113.8(3)
B7 Sn4 C6 C61 150.2(3)
B3 Sn4 C6 C61 -166.1(2)
B2 Sn4 C6 C61 -107.0(3)
C1 Sn4 C6 B9 16.2(2)
B10 Sn4 C6 B9 -99.5(3)
B7 Sn4 C6 B9 -63.1(2)
B3 Sn4 C6 B9 -19.4(2)
B2 Sn4 C6 B9 39.7(2)
C1 Sn4 C6 B12 91.6(3)
B10 Sn4 C6 B12 -24.1(2)
B7 Sn4 C6 B12 12.3(3)
B3 Sn4 C6 B12 56.0(3)
B2 Sn4 C6 B12 115.1(3)
C1 Sn4 C6 B2 -23.50(18)
B10 Sn4 C6 B2 -139.1(3)
B7 Sn4 C6 B2 -102.73(19)
B3 Sn4 C6 B2 -59.06(19)
C1 Sn4 C6 B10 115.6(2)
B7 Sn4 C6 B10 36.42(19)
B3 Sn4 C6 B10 80.1(2)
B2 Sn4 C6 B10 139.1(3)
C1 B3 B7 B13 79.3(4)
B8 B3 B7 B13 -27.5(3)
B5 B3 B7 B13 18.4(4)
Sn4 B3 B7 B13 120.3(3)
C1 B3 B7 B8 106.8(3)
B5 B3 B7 B8 45.9(2)
Sn4 B3 B7 B8 147.8(2)
C1 B3 B7 B10 12.8(4)
B8 B3 B7 B10 -94.0(3)
B5 B3 B7 B10 -48.1(3)
Sn4 B3 B7 B10 53.8(2)
C1 B3 B7 Sn4 -41.1(3)
B8 B3 B7 Sn4 -147.8(2)
B5 B3 B7 Sn4 -101.9(2)
C1 Sn4 B7 B13 -82.9(3)
B10 Sn4 B7 B13 21.6(3)
B3 Sn4 B7 B13 -106.2(3)
B2 Sn4 B7 B13 -48.2(3)
C6 Sn4 B7 B13 -11.4(3)
C1 Sn4 B7 B8 -9.7(3)
B10 Sn4 B7 B8 94.9(3)
B3 Sn4 B7 B8 -32.9(3)
B2 Sn4 B7 B8 25.1(3)
C6 Sn4 B7 B8 61.9(3)
C1 Sn4 B7 B10 -104.54(19)
B3 Sn4 B7 B10 -127.7(2)
B2 Sn4 B7 B10 -69.75(18)
C6 Sn4 B7 B10 -32.97(17)
C1 Sn4 B7 B3 23.21(17)
B10 Sn4 B7 B3 127.7(2)
B2 Sn4 B7 B3 57.99(18)
C6 Sn4 B7 B3 94.77(19)
B13 B7 B8 B11 39.2(3)
B10 B7 B8 B11 -1.1(4)
B3 B7 B8 B11 -111.4(3)
Sn4 B7 B8 B11 -74.3(3)
B10 B7 B8 B13 -40.3(3)
B3 B7 B8 B13 -150.5(3)
Sn4 B7 B8 B13 -113.4(3)
B13 B7 B8 B3 150.5(3)
B10 B7 B8 B3 110.2(3)
Sn4 B7 B8 B3 37.1(3)
B13 B7 B8 B5 101.7(3)
B10 B7 B8 B5 61.4(3)
B3 B7 B8 B5 -48.8(3)
Sn4 B7 B8 B5 -11.7(4)
C1 B3 B8 B11 -7.6(5)
B7 B3 B8 B11 98.6(4)
B5 B3 B8 B11 -27.3(3)
Sn4 B3 B8 B11 66.6(4)
C1 B3 B8 B13 -78.0(4)
B7 B3 B8 B13 28.2(3)
B5 B3 B8 B13 -97.7(3)
Sn4 B3 B8 B13 -3.8(4)
C1 B3 B8 B7 -106.2(3)
B5 B3 B8 B7 -125.9(3)
Sn4 B3 B8 B7 -32.0(2)
C1 B3 B8 B5 19.7(3)
B7 B3 B8 B5 125.9(3)
Sn4 B3 B8 B5 93.9(2)
C1 B5 B8 B11 136.1(3)
B9 B5 B8 B11 31.6(2)
B3 B5 B8 B11 151.8(3)
B2 B5 B8 B11 88.3(3)
C1 B5 B8 B13 95.2(3)
B11 B5 B8 B13 -40.9(3)
B9 B5 B8 B13 -9.3(3)
B3 B5 B8 B13 110.8(3)
B2 B5 B8 B13 47.4(4)
C1 B5 B8 B7 32.7(3)
B11 B5 B8 B7 -103.4(3)
B9 B5 B8 B7 -71.8(3)
B3 B5 B8 B7 48.3(3)
B2 B5 B8 B7 -15.1(4)
C1 B5 B8 B3 -15.7(3)
B11 B5 B8 B3 -151.8(3)
B9 B5 B8 B3 -120.1(3)
B2 B5 B8 B3 -63.4(3)
C61 C6 B9 B12 -105.8(3)
B2 C6 B9 B12 152.8(3)
B10 C6 B9 B12 40.4(3)
Sn4 C6 B9 B12 111.3(2)
C61 C6 B9 B11 -146.9(3)
B12 C6 B9 B11 -41.1(3)
B2 C6 B9 B11 111.7(3)
B10 C6 B9 B11 -0.7(4)
Sn4 C6 B9 B11 70.2(3)
C61 C6 B9 B2 101.4(3)
B12 C6 B9 B2 -152.8(3)
B10 C6 B9 B2 -112.3(3)
Sn4 C6 B9 B2 -41.5(2)
C61 C6 B9 B5 151.6(3)
B12 C6 B9 B5 -102.6(3)
B2 C6 B9 B5 50.2(2)
B10 C6 B9 B5 -62.2(3)
Sn4 C6 B9 B5 8.7(3)
C1 B2 B9 C6 112.8(3)
B5 B2 B9 C6 125.3(3)
Sn4 B2 B9 C6 39.7(2)
C1 B2 B9 B12 87.7(4)
C6 B2 B9 B12 -25.1(3)
B5 B2 B9 B12 100.2(3)
Sn4 B2 B9 B12 14.6(4)
C1 B2 B9 B11 18.5(4)
C6 B2 B9 B11 -94.3(3)
B5 B2 B9 B11 31.0(3)
Sn4 B2 B9 B11 -54.6(4)
C1 B2 B9 B5 -12.5(3)
C6 B2 B9 B5 -125.3(3)
Sn4 B2 B9 B5 -85.6(2)
C1 B5 B9 C6 -35.7(3)
B11 B5 B9 C6 102.1(3)
B8 B5 B9 C6 70.1(3)
B3 B5 B9 C6 12.7(4)
B2 B5 B9 C6 -45.7(2)
C1 B5 B9 B12 -97.1(3)
B11 B5 B9 B12 40.6(3)
B8 B5 B9 B12 8.7(3)
B3 B5 B9 B12 -48.8(4)
B2 B5 B9 B12 -107.1(3)
C1 B5 B9 B11 -137.8(3)
B8 B5 B9 B11 -32.0(2)
B3 B5 B9 B11 -89.4(3)
B2 B5 B9 B11 -147.7(3)
C1 B5 B9 B2 10.0(2)
B11 B5 B9 B2 147.7(3)
B8 B5 B9 B2 115.8(3)
B3 B5 B9 B2 58.3(3)
C61 C6 B10 B12 106.6(4)
B9 C6 B10 B12 -40.1(3)
B2 C6 B10 B12 -112.6(3)
Sn4 C6 B10 B12 -157.1(2)
C61 C6 B10 B13 141.0(3)
B9 C6 B10 B13 -5.6(4)
B12 C6 B10 B13 34.4(3)
B2 C6 B10 B13 -78.2(3)
Sn4 C6 B10 B13 -122.6(3)
C61 C6 B10 B7 -155.7(3)
B9 C6 B10 B7 57.6(4)
B12 C6 B10 B7 97.7(3)
B2 C6 B10 B7 -14.9(4)
Sn4 C6 B10 B7 -59.4(2)
C61 C6 B10 Sn4 -96.3(3)
B9 C6 B10 Sn4 117.0(3)
B12 C6 B10 Sn4 157.1(2)
B2 C6 B10 Sn4 44.5(3)
B13 B7 B10 C6 -95.1(3)
B8 B7 B10 C6 -55.0(4)
B3 B7 B10 C6 7.9(4)
Sn4 B7 B10 C6 64.3(3)
B13 B7 B10 B12 -32.1(3)
B8 B7 B10 B12 8.0(4)
B3 B7 B10 B12 70.9(4)
Sn4 B7 B10 B12 127.3(3)
B8 B7 B10 B13 40.1(3)
B3 B7 B10 B13 103.0(3)
Sn4 B7 B10 B13 159.4(2)
B13 B7 B10 Sn4 -159.4(2)
B8 B7 B10 Sn4 -119.3(2)
B3 B7 B10 Sn4 -56.4(2)
C1 Sn4 B10 C6 -56.62(19)
B7 Sn4 B10 C6 -124.8(3)
B3 Sn4 B10 C6 -91.0(2)
B2 Sn4 B10 C6 -24.94(17)
C1 Sn4 B10 B12 -30.8(3)
B7 Sn4 B10 B12 -99.0(4)
B3 Sn4 B10 B12 -65.3(3)
B2 Sn4 B10 B12 0.8(3)
C6 Sn4 B10 B12 25.8(3)
C1 Sn4 B10 B13 46.9(3)
B7 Sn4 B10 B13 -21.3(2)
B3 Sn4 B10 B13 12.5(3)
B2 Sn4 B10 B13 78.6(3)
C6 Sn4 B10 B13 103.5(3)
C1 Sn4 B10 B7 68.20(19)
B3 Sn4 B10 B7 33.79(18)
B2 Sn4 B10 B7 99.88(19)
C6 Sn4 B10 B7 124.8(3)
C6 B9 B11 B8 -57.3(4)
B12 B9 B11 B8 -96.9(3)
B2 B9 B11 B8 5.4(4)
B5 B9 B11 B8 38.7(3)
C6 B9 B11 B12 39.6(3)
B2 B9 B11 B12 102.3(3)
B5 B9 B11 B12 135.5(3)
C6 B9 B11 B13 6.6(4)
B12 B9 B11 B13 -33.0(3)
B2 B9 B11 B13 69.3(4)
B5 B9 B11 B13 102.5(3)
C6 B9 B11 B5 -95.9(3)
B12 B9 B11 B5 -135.5(3)
B2 B9 B11 B5 -33.2(3)
B13 B8 B11 B9 95.9(3)
B7 B8 B11 B9 57.8(4)
B3 B8 B11 B9 -10.7(5)
B5 B8 B11 B9 -39.1(3)
B13 B8 B11 B12 32.1(3)
B7 B8 B11 B12 -6.0(4)
B3 B8 B11 B12 -74.5(4)
B5 B8 B11 B12 -102.9(3)
B7 B8 B11 B13 -38.1(3)
B3 B8 B11 B13 -106.6(4)
B5 B8 B11 B13 -135.0(3)
B13 B8 B11 B5 135.0(3)
B7 B8 B11 B5 96.9(3)
B3 B8 B11 B5 28.4(3)
C1 B5 B11 B9 68.9(4)
B8 B5 B11 B9 141.8(3)
B3 B5 B11 B9 117.7(3)
B2 B5 B11 B9 26.7(2)
C1 B5 B11 B8 -72.9(4)
B9 B5 B11 B8 -141.8(3)
B3 B5 B11 B8 -24.1(3)
B2 B5 B11 B8 -115.1(3)
C1 B5 B11 B12 29.5(5)
B8 B5 B11 B12 102.4(3)
B9 B5 B11 B12 -39.4(2)
B3 B5 B11 B12 78.3(3)
B2 B5 B11 B12 -12.8(3)
C1 B5 B11 B13 -33.2(5)
B8 B5 B11 B13 39.7(3)
B9 B5 B11 B13 -102.1(3)
B3 B5 B11 B13 15.6(3)
B2 B5 B11 B13 -75.4(3)
C61 C6 B12 B9 111.8(3)
B2 C6 B12 B9 -29.0(3)
B10 C6 B12 B9 -137.6(3)
Sn4 C6 B12 B9 -113.6(3)
C61 C6 B12 B13 -145.6(3)
B9 C6 B12 B13 102.7(3)
B2 C6 B12 B13 73.7(4)
B10 C6 B12 B13 -34.9(3)
Sn4 C6 B12 B13 -10.9(4)
C61 C6 B12 B10 -110.7(3)
B9 C6 B12 B10 137.6(3)
B2 C6 B12 B10 108.6(3)
Sn4 C6 B12 B10 24.0(2)
C61 C6 B12 B11 150.7(3)
B9 C6 B12 B11 39.0(3)
B2 C6 B12 B11 10.0(4)
B10 C6 B12 B11 -98.6(3)
Sn4 C6 B12 B11 -74.6(3)
B11 B9 B12 C6 134.8(3)
B2 B9 B12 C6 24.9(3)
B5 B9 B12 C6 95.6(3)
C6 B9 B12 B13 -100.6(3)
B11 B9 B12 B13 34.2(3)
B2 B9 B12 B13 -75.7(4)
B5 B9 B12 B13 -5.0(4)
C6 B9 B12 B10 -37.1(3)
B11 B9 B12 B10 97.7(3)
B2 B9 B12 B10 -12.2(4)
B5 B9 B12 B10 58.5(3)
C6 B9 B12 B11 -134.8(3)
B2 B9 B12 B11 -109.9(3)
B5 B9 B12 B11 -39.2(2)
B13 B10 B12 C6 -141.5(3)
B7 B10 B12 C6 -109.8(3)
Sn4 B10 B12 C6 -30.3(3)
C6 B10 B12 B9 36.8(3)
B13 B10 B12 B9 -104.6(3)
B7 B10 B12 B9 -72.9(3)
Sn4 B10 B12 B9 6.5(4)
C6 B10 B12 B13 141.5(3)
B7 B10 B12 B13 31.7(3)
Sn4 B10 B12 B13 111.2(3)
C6 B10 B12 B11 98.3(3)
B13 B10 B12 B11 -43.1(3)
B7 B10 B12 B11 -11.4(3)
Sn4 B10 B12 B11 68.0(4)
B9 B11 B12 C6 -38.7(2)
B8 B11 B12 C6 72.0(3)
B13 B11 B12 C6 104.1(3)
B5 B11 B12 C6 3.7(3)
B8 B11 B12 B9 110.8(3)
B13 B11 B12 B9 142.9(3)
B5 B11 B12 B9 42.4(3)
B9 B11 B12 B13 -142.9(3)
B8 B11 B12 B13 -32.1(3)
B5 B11 B12 B13 -100.5(3)
B9 B11 B12 B10 -100.2(3)
B8 B11 B12 B10 10.6(3)
B13 B11 B12 B10 42.7(2)
B5 B11 B12 B10 -57.7(3)
B10 B7 B13 B8 134.1(3)
B3 B7 B13 B8 27.3(3)
Sn4 B7 B13 B8 111.0(3)
B8 B7 B13 B12 -101.4(3)
B10 B7 B13 B12 32.7(3)
B3 B7 B13 B12 -74.2(4)
Sn4 B7 B13 B12 9.6(4)
B8 B7 B13 B10 -134.1(3)
B3 B7 B13 B10 -106.9(3)
Sn4 B7 B13 B10 -23.1(3)
B8 B7 B13 B11 -37.2(3)
B10 B7 B13 B11 96.9(3)
B3 B7 B13 B11 -10.0(4)
Sn4 B7 B13 B11 73.8(3)
B11 B8 B13 B7 -137.5(3)
B3 B8 B13 B7 -29.1(3)
B5 B8 B13 B7 -97.8(3)
B11 B8 B13 B12 -32.8(3)
B7 B8 B13 B12 104.7(3)
B3 B8 B13 B12 75.6(4)
B5 B8 B13 B12 6.9(4)
B11 B8 B13 B10 -96.5(3)
B7 B8 B13 B10 41.1(3)
B3 B8 B13 B10 12.0(4)
B5 B8 B13 B10 -56.7(4)
B7 B8 B13 B11 137.5(3)
B3 B8 B13 B11 108.4(3)
B5 B8 B13 B11 39.7(3)
C6 B12 B13 B7 1.5(4)
B9 B12 B13 B7 64.2(4)
B10 B12 B13 B7 -33.1(3)
B11 B12 B13 B7 97.7(3)
C6 B12 B13 B8 -63.9(4)
B9 B12 B13 B8 -1.2(4)
B10 B12 B13 B8 -98.4(3)
B11 B12 B13 B8 32.3(3)
C6 B12 B13 B10 34.5(3)
B9 B12 B13 B10 97.3(3)
B11 B12 B13 B10 130.8(3)
C6 B12 B13 B11 -96.2(3)
B9 B12 B13 B11 -33.5(3)
B10 B12 B13 B11 -130.8(3)
C6 B10 B13 B7 111.2(3)
B12 B10 B13 B7 144.7(3)
Sn4 B10 B13 B7 23.4(3)
C6 B10 B13 B8 70.5(3)
B12 B10 B13 B8 104.0(3)
B7 B10 B13 B8 -40.8(3)
Sn4 B10 B13 B8 -17.3(4)
C6 B10 B13 B12 -33.5(3)
B7 B10 B13 B12 -144.7(3)
Sn4 B10 B13 B12 -121.3(3)
C6 B10 B13 B11 9.2(3)
B12 B10 B13 B11 42.7(3)
B7 B10 B13 B11 -102.1(3)
Sn4 B10 B13 B11 -78.6(3)
B9 B11 B13 B7 -73.3(3)
B8 B11 B13 B7 37.9(3)
B12 B11 B13 B7 -106.2(3)
B5 B11 B13 B7 -4.1(4)
B9 B11 B13 B8 -111.2(3)
B12 B11 B13 B8 -144.1(3)
B5 B11 B13 B8 -42.1(3)
B9 B11 B13 B12 32.9(3)
B8 B11 B13 B12 144.1(3)
B5 B11 B13 B12 102.1(3)
B9 B11 B13 B10 -9.7(4)
B8 B11 B13 B10 101.6(3)
B12 B11 B13 B10 -42.5(2)
B5 B11 B13 B10 59.5(3)
